data_1546794
loop_
_publ_author_name
'Rivilla de la Cruz, Iv\'an'
'de C\'ozar, Abel'
'Sch\"afer, Thomas'
'Hernandez, Frank J.'
'Bittner, Alexander M.'
'Eleta, Aitziber'
'Aboudzadeh, Ali'
'SANTOS, JOSE IGNACIO'
'Miranda, Jos\'e Ignacio'
'Cossio, Fernando'

_publ_section_title
;
 Catalysis of a 1,3-dipolar reaction by distorted DNA incorporating a
 heterobimetallic platinum (II) and copper (II) complex
;
_journal_name_full 'Chem. Sci.'
_journal_paper_doi 10.1039/C7SC02311A
_journal_year 2017
_chemical_compound_source 'synthesis as described'
_chemical_formula_moiety 'C18 H16 N2 O4 S1'
_chemical_formula_sum 'C18 H16 N2 O4 S'
_chemical_formula_weight 356.39
_chemical_name_systematic
;
 ?
;
_space_group_IT_number 14
_symmetry_cell_setting monoclinic
_symmetry_Int_Tables_number 14
_symmetry_space_group_name_Hall '-P 2ybc'
_symmetry_space_group_name_H-M 'P 1 21/c 1'
_atom_sites_solution_hydrogens geom
_atom_sites_solution_primary direct
_atom_sites_solution_secondary difmap
_audit_creation_date 2014-11-18T14:02:15-00:00
_audit_creation_method 'WinGX routine CIF_UPDATE'
_audit_update_record
;
2015-07-08 deposited with the CCDC.
2017-08-14 downloaded from the CCDC.
;
_cell_angle_alpha 90
_cell_angle_beta 101.2450(10)
_cell_angle_gamma 90
_cell_formula_units_Z 4
_cell_length_a 6.58750(10)
_cell_length_b 25.7074(3)
_cell_length_c 10.05520(10)
_cell_measurement_reflns_used 8343
_cell_measurement_temperature 100(2)
_cell_measurement_theta_max 76.427
_cell_measurement_theta_min 4.783
_cell_measurement_wavelength 1.54184
_cell_volume 1670.13(4)
_computing_cell_refinement 'CrysAlis Pro (Oxford Diffraction Ltd., 2011)'
_computing_data_collection 'CrysAlis Pro (Oxford Diffraction Ltd., 2011)'
_computing_data_reduction 'CrysAlis Pro (Oxford Diffraction Ltd., 2011)'
_computing_molecular_graphics 'Diamond v.3.2f (Crystal Impact GbR, 2008)'
_computing_publication_material 'WinGX publication routines (Farrugia, 1999)'
_computing_structure_refinement 'SHELXL-97 (Sheldrick, 2008)'
_computing_structure_solution 'OLEX2 (Dolomanov et al, 2009)'
_diffrn_ambient_temperature 100(2)
_diffrn_detector 'CCD plate'
_diffrn_detector_area_resol_mean 5.2012
_diffrn_detector_type Atlas
_diffrn_measured_fraction_theta_full 0.995
_diffrn_measured_fraction_theta_max 0.995
_diffrn_measurement_details
;
#__ type_ start__ end____ width___ exp.time_
  1 omega  -64.00   29.00   1.0000    1.0000
omega____ theta____ kappa____ phi______ frames
    -      -40.8256   37.0000  -30.0000 93

#__ type_ start__ end____ width___ exp.time_
  2 omega -122.00  -96.00   1.0000    1.0000
omega____ theta____ kappa____ phi______ frames
    -      -40.8256  -86.0000 -105.0000 26

#__ type_ start__ end____ width___ exp.time_
  3 omega  -35.00   65.00   1.0000    1.0000
omega____ theta____ kappa____ phi______ frames
    -       40.8256  -37.0000   30.0000 100

#__ type_ start__ end____ width___ exp.time_
  4 omega  -37.00  -11.00   1.0000    1.0000
omega____ theta____ kappa____ phi______ frames
    -      -83.0000   30.0000 -180.0000 26

#__ type_ start__ end____ width___ exp.time_
  5 omega  -63.00  -12.00   1.0000    1.0000
omega____ theta____ kappa____ phi______ frames
    -      -83.0000   45.0000   30.0000 51

#__ type_ start__ end____ width___ exp.time_
  6 omega   43.00   69.00   1.0000    1.0000
omega____ theta____ kappa____ phi______ frames
    -      113.0000  -45.0000 -180.0000 26

#__ type_ start__ end____ width___ exp.time_
  7 omega   39.00   71.00   1.0000    1.0000
omega____ theta____ kappa____ phi______ frames
    -      113.0000  -45.0000  -60.0000 32

#__ type_ start__ end____ width___ exp.time_
  8 omega   51.00   77.00   1.0000    1.0000
omega____ theta____ kappa____ phi______ frames
    -      113.0000  -45.0000 -120.0000 26

#__ type_ start__ end____ width___ exp.time_
  9 omega  102.00  154.00   1.0000    1.0000
omega____ theta____ kappa____ phi______ frames
    -      113.0000   30.0000  -30.0000 52

#__ type_ start__ end____ width___ exp.time_
 10 omega   82.00  157.00   1.0000    1.0000
omega____ theta____ kappa____ phi______ frames
    -      113.0000   77.0000    0.0000 75

#__ type_ start__ end____ width___ exp.time_
 11 omega   49.00   93.00   1.0000    1.0000
omega____ theta____ kappa____ phi______ frames
    -      113.0000  -94.0000  -30.0000 44

#__ type_ start__ end____ width___ exp.time_
 12 omega   35.00   60.00   1.0000    1.0000
omega____ theta____ kappa____ phi______ frames
    -      113.0000  -30.0000   90.0000 25

#__ type_ start__ end____ width___ exp.time_
 13 omega   47.00   77.00   1.0000    1.0000
omega____ theta____ kappa____ phi______ frames
    -      113.0000 -111.0000  -60.0000 30

#__ type_ start__ end____ width___ exp.time_
 14 omega   87.00  133.00   1.0000    1.0000
omega____ theta____ kappa____ phi______ frames
    -      113.0000   45.0000  120.0000 46

#__ type_ start__ end____ width___ exp.time_
 15 omega   79.00  156.00   1.0000    1.0000
omega____ theta____ kappa____ phi______ frames
    -      113.0000   77.0000   60.0000 77

#__ type_ start__ end____ width___ exp.time_
 16 omega   30.00   97.00   1.0000    1.0000
omega____ theta____ kappa____ phi______ frames
    -       40.8256 -125.0000 -150.0000 67

#__ type_ start__ end____ width___ exp.time_
 17 omega   31.00  125.00   1.0000    1.0000
omega____ theta____ kappa____ phi______ frames
    -       40.8256    0.0000   30.0000 94

#__ type_ start__ end____ width___ exp.time_
 18 omega  -36.00   -6.00   1.0000    1.0000
omega____ theta____ kappa____ phi______ frames
    -      -83.0000   30.0000  -90.0000 30

#__ type_ start__ end____ width___ exp.time_
 19 omega -167.00 -141.00   1.0000    1.0000
omega____ theta____ kappa____ phi______ frames
    -      -83.0000  -94.0000  -90.0000 26

#__ type_ start__ end____ width___ exp.time_
 20 omega   56.00   88.00   1.0000    1.0000
omega____ theta____ kappa____ phi______ frames
    -      113.0000  178.0000  150.0000 32

#__ type_ start__ end____ width___ exp.time_
 21 omega   45.00   78.00   1.0000    1.0000
omega____ theta____ kappa____ phi______ frames
    -      113.0000 -111.0000  150.0000 33

#__ type_ start__ end____ width___ exp.time_
 22 omega   34.00  104.00   1.0000    1.0000
omega____ theta____ kappa____ phi______ frames
    -      113.0000  -94.0000 -150.0000 70

#__ type_ start__ end____ width___ exp.time_
 23 omega   35.00   60.00   1.0000    1.0000
omega____ theta____ kappa____ phi______ frames
    -      113.0000  -30.0000   30.0000 25

#__ type_ start__ end____ width___ exp.time_
 24 omega   38.00   63.00   1.0000    1.0000
omega____ theta____ kappa____ phi______ frames
    -      113.0000  -45.0000 -150.0000 25

#__ type_ start__ end____ width___ exp.time_
 25 omega   62.00  116.00   1.0000    1.0000
omega____ theta____ kappa____ phi______ frames
    -      113.0000 -111.0000   60.0000 54

#__ type_ start__ end____ width___ exp.time_
 26 omega   53.00  105.00   1.0000    1.0000
omega____ theta____ kappa____ phi______ frames
    -      113.0000  178.0000  -90.0000 52

#__ type_ start__ end____ width___ exp.time_
 27 omega   43.00   72.00   1.0000    1.0000
omega____ theta____ kappa____ phi______ frames
    -      113.0000  -45.0000    0.0000 29

#__ type_ start__ end____ width___ exp.time_
 28 omega   43.00  114.00   1.0000    1.0000
omega____ theta____ kappa____ phi______ frames
    -      113.0000 -111.0000 -180.0000 71

#__ type_ start__ end____ width___ exp.time_
 29 omega   54.00   96.00   1.0000    1.0000
omega____ theta____ kappa____ phi______ frames
    -      113.0000  -94.0000   90.0000 42

;
_diffrn_measurement_device '\k-geometry diffractometer'
_diffrn_measurement_device_type 'Agilent SuperNova'
_diffrn_measurement_method '\w scans'
_diffrn_orient_matrix_UB_11 -0.110845
_diffrn_orient_matrix_UB_12 0.0368431
_diffrn_orient_matrix_UB_13 -0.1117975
_diffrn_orient_matrix_UB_21 0.0384655
_diffrn_orient_matrix_UB_22 -0.038881
_diffrn_orient_matrix_UB_23 -0.1090747
_diffrn_orient_matrix_UB_31 -0.207506
_diffrn_orient_matrix_UB_32 -0.0268733
_diffrn_orient_matrix_UB_33 0.0044406
_diffrn_radiation_monochromator 'Multilayer optics'
_diffrn_radiation_probe x-ray
_diffrn_radiation_source 'Nova (Cu) X-ray micro-source'
_diffrn_radiation_type CuK\a
_diffrn_radiation_wavelength 1.54184
_diffrn_reflns_av_R_equivalents 0.0364
_diffrn_reflns_av_unetI/netI 0.0275
_diffrn_reflns_limit_h_max 7
_diffrn_reflns_limit_h_min -8
_diffrn_reflns_limit_k_max 31
_diffrn_reflns_limit_k_min -31
_diffrn_reflns_limit_l_max 12
_diffrn_reflns_limit_l_min -12
_diffrn_reflns_number 13442
_diffrn_reflns_theta_full 72.49
_diffrn_reflns_theta_max 72.49
_diffrn_reflns_theta_min 4.8
_diffrn_source_current 0.8
_diffrn_source_power 0.04
_diffrn_source_voltage 50
_exptl_absorpt_coefficient_mu 1.954
_exptl_absorpt_correction_T_max 0.827
_exptl_absorpt_correction_T_min 0.593
_exptl_absorpt_correction_type analytical
_exptl_absorpt_process_details
;
        CrysAlisPro, Agilent Technologies,
        Version 1.171.36.24 (release 03-12-2012 CrysAlis171 .NET)
        (compiled Dec  3 2012,18:21:49)
Analytical numeric absorption correction using a multifaceted crystal
                        model based on expressions derived by R.C. Clark & J.S.
        (Clark, R. C. & Reid, J. S. (1995). Acta Cryst. A51, 887-897)
;
_exptl_crystal_colour colourless
_exptl_crystal_density_diffrn 1.417
_exptl_crystal_density_method 'not measured'
_exptl_crystal_description prism
_exptl_crystal_F_000 744
_exptl_crystal_size_max 0.5837
_exptl_crystal_size_mid 0.1874
_exptl_crystal_size_min 0.1214
_refine_diff_density_max 0.273
_refine_diff_density_min -0.404
_refine_diff_density_rms 0.045
_refine_ls_extinction_method none
_refine_ls_goodness_of_fit_ref 1.062
_refine_ls_hydrogen_treatment mixed
_refine_ls_matrix_type full
_refine_ls_number_parameters 250
_refine_ls_number_reflns 3306
_refine_ls_number_restraints 83
_refine_ls_restrained_S_all 1.111
_refine_ls_R_factor_all 0.0375
_refine_ls_R_factor_gt 0.0358
_refine_ls_shift/su_max 0.001
_refine_ls_shift/su_mean 0
_refine_ls_structure_factor_coef Fsqd
_refine_ls_weighting_details 'calc w=1/[\s^2^(Fo^2^)+(0.0435P)^2^+0.7213P] where P=(Fo^2^+2Fc^2^)/3'
_refine_ls_weighting_scheme calc
_refine_ls_wR_factor_gt 0.0902
_refine_ls_wR_factor_ref 0.0918
_reflns_number_gt 3105
_reflns_number_total 3306
_reflns_threshold_expression >2\s(I)
_cod_data_source_file c7sc02311a2.cif
_cod_data_source_block a2014220_ac53
_cod_database_code 1546794

loop_
_symmetry_equiv_pos_as_xyz
'x, y, z'
'-x, y+1/2, -z+1/2'
'-x, -y, -z'
'x, -y-1/2, z-1/2'

loop_
_atom_site_label
_atom_site_type_symbol
_atom_site_fract_x
_atom_site_fract_y
_atom_site_fract_z
_atom_site_U_iso_or_equiv
_atom_site_adp_type
_atom_site_occupancy
_atom_site_symmetry_multiplicity
_atom_site_calc_flag
_atom_site_refinement_flags
_atom_site_disorder_assembly
_atom_site_disorder_group
O1 O 1.18704(15) 0.43881(4) 0.44781(10) 0.0205(2) Uani 1 1 d . . .
O2 O 0.63130(15) 0.33621(4) 0.27762(10) 0.0226(2) Uani 1 1 d . . .
O3 O 1.24807(15) 0.50112(4) 0.19025(10) 0.0212(2) Uani 1 1 d . . .
O4 O 1.15881(15) 0.55504(4) 0.34472(10) 0.0192(2) Uani 1 1 d . . .
N1 N 0.93078(17) 0.37772(4) 0.38169(12) 0.0167(2) Uani 1 1 d . . .
N2 N 0.84518(18) 0.46850(5) 0.10498(12) 0.0190(3) Uani 1 1 d . . .
C6 C 0.8397(2) 0.46547(5) 0.33594(13) 0.0165(3) Uani 1 1 d . . .
H6 H 0.7945 0.4863 0.409 0.02 Uiso 1 1 calc R . .
C13 C 1.1198(2) 0.51807(5) 0.24961(13) 0.0174(3) Uani 1 1 d . . .
C2 C 0.7302(2) 0.37573(5) 0.30305(13) 0.0173(3) Uani 1 1 d . . .
C5 C 0.8951(2) 0.50131(5) 0.22477(13) 0.0170(3) Uani 1 1 d . . .
H5 H 0.8034 0.5326 0.2135 0.02 Uiso 1 1 calc R . .
C4 C 0.6454(2) 0.44399(5) 0.10861(14) 0.0182(3) Uani 1 1 d . A .
H4 H 0.5338 0.4706 0.0825 0.022 Uiso 1 1 calc R . .
C1 C 1.0107(2) 0.42789(5) 0.39490(13) 0.0169(3) Uani 1 1 d . . .
C3 C 0.6630(2) 0.43081(5) 0.26224(14) 0.0173(3) Uani 1 1 d . . .
H3 H 0.5308 0.4394 0.2922 0.021 Uiso 1 1 calc R . .
C7 C 1.0390(2) 0.33312(5) 0.44593(14) 0.0181(3) Uani 1 1 d . . .
C8 C 1.2317(2) 0.32058(6) 0.41959(15) 0.0225(3) Uani 1 1 d . . .
H8 H 1.2912 0.3407 0.3578 0.027 Uiso 1 1 calc R . .
C11 C 1.0556(3) 0.26093(6) 0.59876(16) 0.0279(3) Uani 1 1 d . . .
H11 H 0.9949 0.2403 0.6591 0.033 Uiso 1 1 calc R . .
C12 C 0.9497(2) 0.30380(6) 0.53536(15) 0.0233(3) Uani 1 1 d . . .
H12 H 0.8178 0.3129 0.553 0.028 Uiso 1 1 calc R . .
C15 C 0.6050(2) 0.40001(5) 0.01052(14) 0.0218(3) Uani 1 1 d D . .
C9 C 1.3368(2) 0.27803(6) 0.48511(17) 0.0288(4) Uani 1 1 d . . .
H9 H 1.4699 0.2693 0.4687 0.035 Uiso 1 1 calc R . .
C10 C 1.2494(3) 0.24821(6) 0.57411(17) 0.0296(4) Uani 1 1 d . . .
H10 H 1.3222 0.2191 0.6181 0.036 Uiso 1 1 calc R . .
C18A C 0.6352(3) 0.32484(7) -0.1372(2) 0.0363(5) Uani 0.905(2) 1 d PDU A 1
H18A H 0.6767 0.2965 -0.1865 0.044 Uiso 0.905(2) 1 calc PR A 1
C17A C 0.4340(3) 0.33904(9) -0.1422(2) 0.0369(5) Uani 0.905(2) 1 d PDU A 1
H17A H 0.319 0.322 -0.1963 0.044 Uiso 0.905(2) 1 calc PR A 1
C14 C 1.3748(2) 0.57062(6) 0.37912(15) 0.0238(3) Uani 1 1 d . . .
H14A H 1.4219 0.5814 0.2967 0.036 Uiso 1 1 calc R . .
H14B H 1.4587 0.5412 0.4206 0.036 Uiso 1 1 calc R . .
H14C H 1.3895 0.5997 0.4432 0.036 Uiso 1 1 calc R . .
S1A S 0.80388(8) 0.36447(2) -0.03087(6) 0.02828(17) Uani 0.905(2) 1 d PDU A 1
C16A C 0.4165(3) 0.38235(10) -0.0570(3) 0.0249(5) Uani 0.905(2) 1 d PDU A 1
H16A H 0.2882 0.3974 -0.0478 0.03 Uiso 0.905(2) 1 calc PR A 1
S1B S 0.3718(8) 0.3767(4) -0.0726(11) 0.043(2) Uani 0.095(2) 1 d PDU A 2
C16B C 0.770(2) 0.3718(10) -0.014(3) 0.043(2) Uani 0.095(2) 1 d PDU A 2
H16B H 0.9108 0.378 0.0274 0.052 Uiso 0.095(2) 1 calc PR A 2
C18B C 0.490(2) 0.3292(10) -0.150(3) 0.043(2) Uani 0.095(2) 1 d PDU A 2
H18B H 0.4196 0.3044 -0.2119 0.052 Uiso 0.095(2) 1 calc PR A 2
C17B C 0.7009(19) 0.3318(9) -0.109(3) 0.043(2) Uani 0.095(2) 1 d PDU A 2
H17B H 0.7927 0.3088 -0.1418 0.052 Uiso 0.095(2) 1 calc PR A 2
H2 H 0.841(3) 0.4856(8) 0.030(2) 0.029(5) Uiso 1 1 d . . .

loop_
_atom_site_aniso_label
_atom_site_aniso_U_11
_atom_site_aniso_U_22
_atom_site_aniso_U_33
_atom_site_aniso_U_23
_atom_site_aniso_U_13
_atom_site_aniso_U_12
O1 0.0177(5) 0.0199(5) 0.0218(5) 0.0003(4) -0.0010(4) -0.0016(4)
O2 0.0205(5) 0.0236(5) 0.0221(5) 0.0018(4) 0.0001(4) -0.0059(4)
O3 0.0188(5) 0.0257(5) 0.0198(5) 0.0001(4) 0.0052(4) 0.0021(4)
O4 0.0189(5) 0.0203(5) 0.0183(5) -0.0019(4) 0.0035(4) -0.0019(4)
N1 0.0149(6) 0.0173(6) 0.0169(6) 0.0005(4) 0.0009(4) -0.0001(4)
N2 0.0189(6) 0.0245(6) 0.0135(6) -0.0003(5) 0.0027(4) -0.0024(5)
C6 0.0176(6) 0.0178(6) 0.0142(6) 0.0006(5) 0.0037(5) 0.0013(5)
C13 0.0213(7) 0.0167(6) 0.0136(6) 0.0039(5) 0.0022(5) 0.0012(5)
C2 0.0154(6) 0.0229(7) 0.0138(6) 0.0001(5) 0.0035(5) -0.0001(5)
C5 0.0182(7) 0.0177(6) 0.0148(6) 0.0011(5) 0.0029(5) 0.0020(5)
C4 0.0157(6) 0.0217(7) 0.0162(6) 0.0019(5) 0.0008(5) 0.0011(5)
C1 0.0188(7) 0.0186(6) 0.0135(6) -0.0002(5) 0.0036(5) -0.0003(5)
C3 0.0147(6) 0.0218(7) 0.0152(6) 0.0011(5) 0.0023(5) 0.0016(5)
C7 0.0185(7) 0.0157(6) 0.0181(6) -0.0015(5) -0.0012(5) 0.0000(5)
C8 0.0208(7) 0.0189(7) 0.0271(7) -0.0037(6) 0.0031(6) -0.0009(5)
C11 0.0363(9) 0.0201(7) 0.0246(8) 0.0038(6) -0.0008(6) -0.0016(6)
C12 0.0224(7) 0.0225(7) 0.0240(7) 0.0023(6) 0.0023(6) -0.0004(6)
C15 0.0259(7) 0.0234(7) 0.0155(7) 0.0036(5) 0.0025(5) -0.0018(6)
C9 0.0226(7) 0.0224(7) 0.0382(9) -0.0066(7) -0.0016(6) 0.0048(6)
C10 0.0350(9) 0.0178(7) 0.0305(8) -0.0013(6) -0.0073(7) 0.0044(6)
C18A 0.0619(13) 0.0232(9) 0.0245(10) -0.0056(7) 0.0101(10) -0.0105(9)
C17A 0.0535(12) 0.0310(11) 0.0236(9) 0.0014(8) 0.0009(10) -0.0190(9)
C14 0.0203(7) 0.0276(7) 0.0231(7) -0.0017(6) 0.0032(6) -0.0068(6)
S1A 0.0374(3) 0.0251(3) 0.0243(3) -0.00279(16) 0.01075(19) 0.00403(18)
C16A 0.0264(10) 0.0266(11) 0.0179(10) 0.0053(7) -0.0047(8) -0.0158(9)
S1B 0.041(3) 0.043(3) 0.041(3) 0.0032(17) -0.0020(17) -0.0112(17)
C16B 0.041(3) 0.043(3) 0.041(3) 0.0032(17) -0.0020(17) -0.0112(17)
C18B 0.041(3) 0.043(3) 0.041(3) 0.0032(17) -0.0020(17) -0.0112(17)
C17B 0.041(3) 0.043(3) 0.041(3) 0.0032(17) -0.0020(17) -0.0112(17)

loop_
_atom_type_symbol
_atom_type_description
_atom_type_scat_dispersion_real
_atom_type_scat_dispersion_imag
_atom_type_scat_source
C C 0.0181 0.0091 'International Tables Vol C Tables 4.2.6.8 and 6.1.1.4'
H H 0 0 'International Tables Vol C Tables 4.2.6.8 and 6.1.1.4'
N N 0.0311 0.018 'International Tables Vol C Tables 4.2.6.8 and 6.1.1.4'
O O 0.0492 0.0322 'International Tables Vol C Tables 4.2.6.8 and 6.1.1.4'
S S 0.3331 0.5567 'International Tables Vol C Tables 4.2.6.8 and 6.1.1.4'

loop_
_exptl_crystal_face_index_h
_exptl_crystal_face_index_k
_exptl_crystal_face_index_l
_exptl_crystal_face_perp_dist
0 -1 0 0.0633
4 3 -2 0.2908
0 1 0 0.0814
0 2 1 0.084
0 -1 1 0.0704
2 3 0 0.2862
-1 -2 0 0.2726
1 -7 -1 0.1174
-1 6 -6 0.0607
0 4 -3 0.0471
-2 13 3 0.0951

loop_
_geom_angle_atom_site_label_1
_geom_angle_atom_site_label_2
_geom_angle_atom_site_label_3
_geom_angle
C13 O4 C14 114.12(11)
C1 N1 C2 112.67(11)
C1 N1 C7 123.56(11)
C2 N1 C7 123.73(11)
C5 N2 C4 106.73(11)
C5 N2 H2 113.0(13)
C4 N2 H2 111.2(13)
C1 C6 C3 104.75(11)
C1 C6 C5 113.62(11)
C3 C6 C5 105.09(10)
C1 C6 H6 111
C3 C6 H6 111
C5 C6 H6 111
O3 C13 O4 123.70(13)
O3 C13 C5 124.86(13)
O4 C13 C5 111.43(11)
O2 C2 N1 124.09(13)
O2 C2 C3 127.72(12)
N1 C2 C3 108.17(11)
N2 C5 C13 110.95(11)
N2 C5 C6 101.88(11)
C13 C5 C6 114.28(11)
N2 C5 H5 109.8
C13 C5 H5 109.8
C6 C5 H5 109.8
N2 C4 C15 110.79(11)
N2 C4 C3 102.93(10)
C15 C4 C3 117.32(12)
N2 C4 H4 108.5
C15 C4 H4 108.5
C3 C4 H4 108.5
O1 C1 N1 124.71(13)
O1 C1 C6 126.86(12)
N1 C1 C6 108.41(11)
C2 C3 C6 104.90(10)
C2 C3 C4 115.55(11)
C6 C3 C4 104.72(11)
C2 C3 H3 110.4
C6 C3 H3 110.4
C4 C3 H3 110.4
C8 C7 C12 121.15(13)
C8 C7 N1 119.55(13)
C12 C7 N1 119.29(13)
C7 C8 C9 118.88(15)
C7 C8 H8 120.6
C9 C8 H8 120.6
C10 C11 C12 120.12(15)
C10 C11 H11 119.9
C12 C11 H11 119.9
C7 C12 C11 119.30(14)
C7 C12 H12 120.4
C11 C12 H12 120.4
C16B C15 C16A 114.3(8)
C16B C15 C4 118.3(9)
C16A C15 C4 127.34(14)
C16B C15 S1B 113.5(10)
C16A C15 S1B 1.2(5)
C4 C15 S1B 128.1(3)
C16B C15 S1A 3.8(12)
C16A C15 S1A 111.40(14)
C4 C15 S1A 121.26(10)
S1B C15 S1A 110.6(3)
C10 C9 C8 120.68(15)
C10 C9 H9 119.7
C8 C9 H9 119.7
C9 C10 C11 119.86(14)
C9 C10 H10 120.1
C11 C10 H10 120.1
C17A C18A S1A 111.68(13)
C17A C18A H18A 124.2
S1A C18A H18A 124.2
C18A C17A C16A 112.25(17)
C18A C17A H17A 123.9
C16A C17A H17A 123.9
O4 C14 H14A 109.5
O4 C14 H14B 109.5
H14A C14 H14B 109.5
O4 C14 H14C 109.5
H14A C14 H14C 109.5
H14B C14 H14C 109.5
C15 S1A C18A 91.99(8)
C15 C16A C17A 112.7(2)
C15 C16A H16A 123.7
C17A C16A H16A 123.7
C15 S1B C18B 91.5(5)
C15 C16B C17B 109.9(11)
C15 C16B H16B 125
C17B C16B H16B 125
C17B C18B S1B 110.7(3)
C17B C18B H18B 124.6
S1B C18B H18B 124.6
C18B C17B C16B 114.3(7)
C18B C17B H17B 122.8
C16B C17B H17B 122.8

loop_
_geom_bond_atom_site_label_1
_geom_bond_atom_site_label_2
_geom_bond_distance
O1 C1 1.2127(17)
O2 C2 1.2071(17)
O3 C13 1.2071(17)
O4 C13 1.3372(17)
O4 C14 1.4534(17)
N1 C1 1.3896(18)
N1 C2 1.4023(17)
N1 C7 1.4354(17)
N2 C5 1.4547(17)
N2 C4 1.4662(18)
N2 H2 0.87(2)
C6 C1 1.5142(18)
C6 C3 1.5367(18)
C6 C5 1.5464(18)
C6 H6 1
C13 C5 1.5146(19)
C2 C3 1.5162(19)
C5 H5 1
C4 C15 1.4899(19)
C4 C3 1.5635(18)
C4 H4 1
C3 H3 1
C7 C8 1.385(2)
C7 C12 1.389(2)
C8 C9 1.390(2)
C8 H8 0.95
C11 C10 1.387(2)
C11 C12 1.390(2)
C11 H11 0.95
C12 H12 0.95
C15 C16B 1.369(2)
C15 C16A 1.3707(18)
C15 S1B 1.707(2)
C15 S1A 1.7137(13)
C9 C10 1.386(2)
C9 H9 0.95
C10 H10 0.95
C18A C17A 1.3660(18)
C18A S1A 1.7184(15)
C18A H18A 0.95
C17A C16A 1.4233(19)
C17A H17A 0.95
C14 H14A 0.98
C14 H14B 0.98
C14 H14C 0.98
C16A H16A 0.95
S1B C18B 1.715(2)
C16B C17B 1.419(2)
C16B H16B 0.95
C18B C17B 1.369(2)
C18B H18B 0.95
C17B H17B 0.95

loop_
_geom_torsion_atom_site_label_1
_geom_torsion_atom_site_label_2
_geom_torsion_atom_site_label_3
_geom_torsion_atom_site_label_4
_geom_torsion
C14 O4 C13 O3 -4.61(18)
C14 O4 C13 C5 176.50(11)
C1 N1 C2 O2 179.58(13)
C7 N1 C2 O2 -2.7(2)
C1 N1 C2 C3 -2.20(15)
C7 N1 C2 C3 175.57(12)
C4 N2 C5 C13 166.13(11)
C4 N2 C5 C6 44.09(13)
O3 C13 C5 N2 -9.44(19)
O4 C13 C5 N2 169.43(11)
O3 C13 C5 C6 105.04(15)
O4 C13 C5 C6 -76.08(14)
C1 C6 C5 N2 83.77(13)
C3 C6 C5 N2 -30.17(13)
C1 C6 C5 C13 -35.94(16)
C3 C6 C5 C13 -149.88(11)
C5 N2 C4 C15 -165.92(11)
C5 N2 C4 C3 -39.71(13)
C2 N1 C1 O1 -173.18(13)
C7 N1 C1 O1 9.0(2)
C2 N1 C1 C6 8.28(15)
C7 N1 C1 C6 -169.49(12)
C3 C6 C1 O1 170.86(13)
C5 C6 C1 O1 56.72(18)
C3 C6 C1 N1 -10.65(14)
C5 C6 C1 N1 -124.79(12)
O2 C2 C3 C6 173.52(13)
N1 C2 C3 C6 -4.63(14)
O2 C2 C3 C4 -71.73(18)
N1 C2 C3 C4 110.13(13)
C1 C6 C3 C2 9.03(13)
C5 C6 C3 C2 129.03(11)
C1 C6 C3 C4 -113.07(11)
C5 C6 C3 C4 6.94(13)
N2 C4 C3 C2 -96.24(13)
C15 C4 C3 C2 25.67(17)
N2 C4 C3 C6 18.62(13)
C15 C4 C3 C6 140.52(12)
C1 N1 C7 C8 -58.13(19)
C2 N1 C7 C8 124.34(15)
C1 N1 C7 C12 120.76(15)
C2 N1 C7 C12 -56.77(19)
C12 C7 C8 C9 -0.4(2)
N1 C7 C8 C9 178.44(13)
C8 C7 C12 C11 -0.4(2)
N1 C7 C12 C11 -179.29(13)
C10 C11 C12 C7 0.9(2)
N2 C4 C15 C16B 32.5(18)
C3 C4 C15 C16B -85.2(18)
N2 C4 C15 C16A -150.3(2)
C3 C4 C15 C16A 92.0(2)
N2 C4 C15 S1B -151.4(5)
C3 C4 C15 S1B 90.9(6)
N2 C4 C15 S1A 29.75(16)
C3 C4 C15 S1A -87.99(14)
C7 C8 C9 C10 0.8(2)
C8 C9 C10 C11 -0.3(2)
C12 C11 C10 C9 -0.6(2)
S1A C18A C17A C16A -0.8(3)
C16B C15 S1A C18A 14E1(2)
C16A C15 S1A C18A -0.94(19)
C4 C15 S1A C18A 179.04(13)
S1B C15 S1A C18A 0.0(5)
C17A C18A S1A C15 0.98(19)
C16B C15 C16A C17A -2.0(18)
C4 C15 C16A C17A -179.30(19)
S1B C15 C16A C17A -5E1(2)
S1A C15 C16A C17A 0.7(3)
C18A C17A C16A C15 0.1(3)
C16B C15 S1B C18B -2(2)
C16A C15 S1B C18B 13E1(2)
C4 C15 S1B C18B -178.6(13)
S1A C15 S1B C18B 0.3(14)
C16A C15 C16B C17B 2(3)
C4 C15 C16B C17B 179.8(19)
S1B C15 C16B C17B 3(3)
S1A C15 C16B C17B -39(18)
C15 S1B C18B C17B 1(3)
S1B C18B C17B C16B 1(4)
C15 C16B C17B C18B -3(4)
